data_4132130
loop_
_publ_author_name
'Chu, Qianli'
'Duncan, Andrew J. E.'
'Papaefstathiou, Giannis S.'
'Hamilton, Tamara D.'
'Atkinson, Manza B. J.'
'Mariappan, S. V. Santhana'
'MacGillivray, Leonard R.'

_publ_section_title
;
 Putting Cocrystal Stoichiometry to Work: A Reactive Hydrogen-Bonded
 &quot;Superassembly&quot; Enables Nanoscale Enlargement of a
 Metal-Organic Rhomboid via a Solid-State Photocycloaddition.
;
_journal_issue 14
_journal_name_full 'Journal of the American Chemical Society'
_journal_page_first 4940
_journal_page_last 4944
_journal_paper_doi 10.1021/jacs.8b01775
_journal_volume 140
_journal_year 2018
_chemical_formula_moiety 'C56 H32 Cu2 F24 N4 O8, 4(C H Cl3)'
_chemical_formula_sum 'C60 H36 Cl12 Cu2 F24 N4 O8'
_chemical_formula_weight 1949.41
_chemical_name_common
;
 [Cu4(2-pyr-4-ppyr-cb)2(hfacac)8].8CHCl3       
;
_chemical_name_systematic
;
 [Cu4(K2,K1-2-pyr-4-ppyr-cb)]2[hfacac]8.8CHCl3 
;
_space_group_crystal_system triclinic
_space_group_IT_number 2
_space_group_name_Hall '-P 1'
_space_group_name_H-M_alt 'P -1'
_atom_sites_solution_hydrogens geom
_atom_sites_solution_primary dual
_audit_creation_date 2017-06-13
_audit_creation_method
;
Olex2 1.2
(compiled 2017.03.28 svn.r3405 for OlexSys, GUI svn.r5337)
;
_cell_angle_alpha 74.866(5)
_cell_angle_beta 84.001(5)
_cell_angle_gamma 78.978(5)
_cell_formula_units_Z 2
_cell_length_a 14.240(3)
_cell_length_b 16.400(3)
_cell_length_c 17.079(3)
_cell_measurement_reflns_used 12132
_cell_measurement_temperature 190(2)
_cell_measurement_theta_max 25.03
_cell_measurement_theta_min 1.00
_cell_volume 3772.9(12)
_computing_cell_refinement 'HKL Scalepack (Otwinowski & Minor, 1997)'
_computing_data_collection 'Collect (Nonius BV, 1997-2000)'
_computing_data_reduction
;
 HKL Denzo, Scalepack (Otwinowski & Minor, 1997)
;
_computing_molecular_graphics 'Olex2 (Dolomanov et al., 2009)'
_computing_publication_material 'Olex2 (Dolomanov et al., 2009)'
_computing_structure_refinement 'ShelXL (Sheldrick, 2015)'
_computing_structure_solution 'ShelXT (Sheldrick, 2015)'
_diffrn_ambient_temperature 190.15
_diffrn_measured_fraction_theta_full 0.962
_diffrn_measured_fraction_theta_max 0.987
_diffrn_measurement_device_type 'Nonius KappaCCD'
_diffrn_measurement_method 'CCD phi and omega scans'
_diffrn_radiation_type MoK\a
_diffrn_radiation_wavelength 0.7107
_diffrn_reflns_av_R_equivalents 0.0299
_diffrn_reflns_av_unetI/netI 0.0528
_diffrn_reflns_Laue_measured_fraction_full 0.962
_diffrn_reflns_Laue_measured_fraction_max 0.987
_diffrn_reflns_limit_h_max 16
_diffrn_reflns_limit_h_min -16
_diffrn_reflns_limit_k_max 19
_diffrn_reflns_limit_k_min -19
_diffrn_reflns_limit_l_max 20
_diffrn_reflns_limit_l_min -20
_diffrn_reflns_number 24698
_diffrn_reflns_point_group_measured_fraction_full 0.962
_diffrn_reflns_point_group_measured_fraction_max 0.987
_diffrn_reflns_theta_full 25.241
_diffrn_reflns_theta_max 25.000
_diffrn_reflns_theta_min 2.716
_exptl_absorpt_coefficient_mu 1.102
_exptl_absorpt_correction_type multi-scan
_exptl_absorpt_process_details 'HKL Scalepack (Otwinowski & Minor, 1997)'
_exptl_crystal_colour 'clear pale blue'
_exptl_crystal_density_diffrn 1.716
_exptl_crystal_description plate
_exptl_crystal_F_000 1932
_exptl_crystal_size_max 0.35
_exptl_crystal_size_mid 0.2
_exptl_crystal_size_min 0.12
_exptl_transmission_factor_max 0.9850
_exptl_transmission_factor_min 0.8850
_refine_diff_density_max 1.118
_refine_diff_density_min -0.627
_refine_diff_density_rms 0.076
_refine_ls_extinction_method none
_refine_ls_goodness_of_fit_ref 1.062
_refine_ls_hydrogen_treatment constr
_refine_ls_matrix_type full
_refine_ls_number_parameters 1396
_refine_ls_number_reflns 13133
_refine_ls_number_restraints 1610
_refine_ls_restrained_S_all 1.063
_refine_ls_R_factor_all 0.0849
_refine_ls_R_factor_gt 0.0581
_refine_ls_shift/su_max 0.001
_refine_ls_shift/su_mean 0.000
_refine_ls_structure_factor_coef Fsqd
_refine_ls_weighting_details 'w=1/[\s^2^(Fo^2^)+(0.0610P)^2^+7.9360P] where P=(Fo^2^+2Fc^2^)/3'
_refine_ls_weighting_scheme calc
_refine_ls_wR_factor_gt 0.1403
_refine_ls_wR_factor_ref 0.1530
_reflns_Friedel_coverage 0.000
_reflns_number_gt 9744
_reflns_number_total 13133
_reflns_threshold_expression 'I > 2\s(I)'
_cod_data_source_file ja8b01775_si_002.cif
_cod_data_source_block rhomboid
_cod_database_code 4132130
_shelxl_version_number 2014/6
_shelx_space_group_comment
;
The symmetry employed for this shelxl refinement is uniquely defined
by the following loop, which should always be used as a source of
symmetry information in preference to the above space-group names.
They are only intended as comments.
;
_shelx_estimated_absorpt_t_max 0.879
_shelx_estimated_absorpt_t_min 0.699
_olex2_refinement_description
;
1. Fixed Uiso
 At 1.2 times of:
  All C(H) groups
2. Restrained distances
 F1-F2 \\sim F1-F3 \\sim F2-F3
 with sigma of 0.02
 F4-F5 \\sim F4-F6 \\sim F5-F6
 with sigma of 0.02
 C39-C41 \\sim C39-C41' \\sim C39-C41"
 with sigma of 0.02
 C41-F4 \\sim C41-F5 \\sim C41-F6 \\sim C41'-F4' \\sim C41-F5' \\sim C41-F6'
\\sim C41"-F4" \\sim C41"-F5"
 \\sim C41"-F6"
 with sigma of 0.02
 C45-F7 \\sim C45-F8 \\sim C45-F9 \\sim C45'-F7' \\sim C45'-F8' \\sim C45'-F9'
 with sigma of 0.02
 C42-C45 \\sim C42-C45'
 with sigma of 0.02
 F7-F8 \\sim F7-F9 \\sim F8-F9
 with sigma of 0.02
 C44-C46 \\sim C44-C46'
 with sigma of 0.02
 C46-F10 \\sim C46-F11 \\sim C46-F12 \\sim C46'-F10' \\sim C46'-F11' \\sim
C46'-F12'
 with sigma of 0.02
 C49-C51 \\sim C49-C51'
 with sigma of 0.02
 F16-F17 \\sim F16-F18 \\sim F17-F18
 with sigma of 0.02
 C51-F16 \\sim C51-F17 \\sim C51-F18 \\sim C51'-F16' \\sim C51'-F17' \\sim
C51'-F18'
 with sigma of 0.02
 C52-C55 \\sim C52-C55'
 with sigma of 0.02
 F19-F20 \\sim F19-F21 \\sim F20-F21
 with sigma of 0.02
 C55-F19 \\sim C55-F20 \\sim C55-F21 \\sim C55'-F19' \\sim C55'-F20' \\sim
C55'-F21'
 with sigma of 0.02
 C54-C56 \\sim C54-C56' \\sim C54-C56"
 with sigma of 0.02
 F22-F23 \\sim F22-F24 \\sim F23-F24
 with sigma of 0.02
 C56-F22 \\sim C56-F23 \\sim C56-F24 \\sim C56'-F22' \\sim C56'-F23' \\sim
C56'-F24' \\sim C56"-F22" ~
 C56"-F23" \\sim C56"-F24"
 with sigma of 0.02
 Cl1-Cl2 \\sim Cl1-Cl3 \\sim Cl2-Cl3
 with sigma of 0.02
 C57-Cl1 \\sim C57-Cl2 \\sim C57-Cl3 \\sim C57'-Cl1' \\sim C57'-Cl2' \\sim
C57'-Cl3'
 with sigma of 0.02
 Cl10-Cl11 \\sim Cl10-Cl12 \\sim Cl11-Cl12 \\sim Cl13-Cl14 \\sim Cl13-Cl15
\\sim Cl14-Cl15 \\sim Cl16-
 Cl17 \\sim Cl16-Cl18 \\sim Cl17-Cl18
 with sigma of 0.02
 C60-Cl10 \\sim C60-Cl11 \\sim C60-Cl12 \\sim C60'-Cl13 \\sim C60'-Cl14 \\sim
C60'-Cl15 \\sim C60"-
 Cl16 \\sim C60"-Cl17 \\sim C60"-Cl18
 with sigma of 0.02
 C59-Cl7 \\sim C59-Cl8 \\sim C59-Cl9 \\sim C59'-Cl7' \\sim C59'-Cl9' \\sim
C59'-Cl9'
 with sigma of 0.02
3. Uiso/Uaniso restraints and constraints
Uanis(C41) = Uanis(C41')
Uanis(C45) = Uanis(C45')
Uanis(C51) = Uanis(C51')
Uanis(C56) = Uanis(C56') = Uanis(C56")
Uanis(C60) = Uanis(C60') = Uanis(C60")
4. Rigid body (RIGU) restrains
 All non-hydrogen atoms
 with sigma for 1-2 distances of 0.004 and sigma for 1-3 distances of 0.004
5. Same fragment restrains
{C41, F4, F5, F6} sigma for 1-2: 0.02, 1-3: 0.04
as
{C41', F4', F5', F6'}
{C41, F4, F5, F6} sigma for 1-2: 0.02, 1-3: 0.04
as
{C41", F4", F5", F6"}
{C45, F7, F8, F9} sigma for 1-2: 0.02, 1-3: 0.04
as
{C45', F7', F8', F9'}
{C46, F10, F11, F12} sigma for 1-2: 0.02, 1-3: 0.04
as
{C46', F10', F11', F12'}
{C51, F16, F17, F18} sigma for 1-2: 0.02, 1-3: 0.04
as
{C51', F16', F17', F18'}
{C55, F19, F20, F21} sigma for 1-2: 0.02, 1-3: 0.04
as
{C55', F19', F20', F21'}
{C56, F22, F23, F24} sigma for 1-2: 0.02, 1-3: 0.04
as
{C56', F22', F23', F24'}
{C56, F22, F23, F24} sigma for 1-2: 0.02, 1-3: 0.04
as
{C56", F22", F23", F24"}
{C57, Cl1, Cl2, Cl3} sigma for 1-2: 0.02, 1-3: 0.04
as
{C57', Cl1', Cl2', Cl3'}
{C60, Cl10, Cl11, Cl12} sigma for 1-2: 0.02, 1-3: 0.04
as
{C60', Cl13, Cl14, Cl15}
{C60, Cl10, Cl11, Cl12} sigma for 1-2: 0.02, 1-3: 0.04
as
{C60", Cl16, Cl17, Cl18}
{C59, Cl7, Cl8, Cl9} sigma for 1-2: 0.02, 1-3: 0.04
as
{C59', Cl7', Cl8', Cl9'}
6. Others
 1*[Sof(C56)+Sof(F22)+Sof(F23)+Sof(F24)]+1*[Sof(C56')+Sof(F22')+Sof(F23')+
 Sof(F24')]+1*[Sof(C56")+Sof(F22")+Sof(F23")+Sof(F24")]=1 with esd of 0.001
 1*[Sof(C60)+Sof(H60)+Sof(Cl10)+Sof(Cl11)+Sof(Cl12)]+1*[Sof(C60')+Sof(H60')+
 Sof(Cl13)+Sof(Cl14)+Sof(Cl15)]+1*[Sof(C60")+Sof(H60")+Sof(Cl16)+Sof(Cl17)+
 Sof(Cl18)]=1 with esd of 0.001
 1*[Sof(C41)+Sof(F4)+Sof(F5)+Sof(F6)]+1*[Sof(C41')+Sof(F4')+Sof(F5')+Sof(F6')]+
 1*[Sof(C41")+Sof(F4")+Sof(F5")+Sof(F6")]=1 with esd of 0.001
 Sof(C57')=Sof(H57')=Sof(Cl1')=Sof(Cl2')=Sof(Cl3')=1-FVAR(1)
 Sof(C57)=Sof(H57)=Sof(Cl1)=Sof(Cl2)=Sof(Cl3)=FVAR(1)
 Sof(C59')=Sof(H59')=Sof(Cl7')=Sof(Cl8')=Sof(Cl9')=1-FVAR(2)
 Sof(C59)=Sof(H59)=Sof(Cl7)=Sof(Cl8)=Sof(Cl9)=FVAR(2)
 Sof(C46')=Sof(F10')=Sof(F11')=Sof(F12')=1-FVAR(3)
 Sof(C46)=Sof(F10)=Sof(F11)=Sof(F12)=FVAR(3)
 Sof(C55')=Sof(F19')=Sof(F20')=Sof(F21')=1-FVAR(4)
 Sof(C55)=Sof(F19)=Sof(F20)=Sof(F21)=FVAR(4)
 Sof(C51')=Sof(F16')=Sof(F17')=Sof(F18')=1-FVAR(5)
 Sof(C51)=Sof(F16)=Sof(F17)=Sof(F18)=FVAR(5)
 Sof(C56)=Sof(F22)=Sof(F23)=Sof(F24)=FVAR(6)
 Sof(C56')=Sof(F22')=Sof(F23')=Sof(F24')=FVAR(7)
 Sof(C56")=Sof(F22")=Sof(F23")=Sof(F24")=FVAR(8)
 Sof(C45')=Sof(F7')=Sof(F8')=Sof(F9')=1-FVAR(9)
 Sof(C45)=Sof(F7)=Sof(F8)=Sof(F9)=FVAR(9)
 Sof(C60)=Sof(H60)=Sof(Cl10)=Sof(Cl11)=Sof(Cl12)=FVAR(10)
 Sof(C60')=Sof(H60')=Sof(Cl13)=Sof(Cl14)=Sof(Cl15)=FVAR(11)
 Sof(C60")=Sof(H60")=Sof(Cl16)=Sof(Cl17)=Sof(Cl18)=FVAR(12)
 Sof(C41)=Sof(F4)=Sof(F5)=Sof(F6)=FVAR(13)
 Sof(C41')=Sof(F4')=Sof(F5')=Sof(F6')=FVAR(14)
 Sof(C41")=Sof(F4")=Sof(F5")=Sof(F6")=FVAR(15)
7.a Ternary CH refined with riding coordinates:
 C12(H12), C13(H13), C14(H14), C15(H15), C57(H57), C57'(H57'), C58(H58),
 C60(H60), C60'(H60'), C60"(H60"), C59(H59), C59'(H59')
7.b Aromatic/amide H refined with riding coordinates:
 C1(H1), C2(H2), C4(H4), C5(H5), C7(H7), C8(H8), C10(H10), C11(H11), C17(H17),
 C18(H18), C20(H20), C21(H21), C23(H23), C24(H24), C25(H25), C26(H26), C28(H28),
  C29(H29), C30(H30), C31(H31), C33(H33), C34(H34), C35(H35), C36(H36),
 C38(H38), C43(H43), C48(H48), C53(H53)
;
_olex2_submission_special_instructions 'No special instructions were received'

loop_
_space_group_symop_operation_xyz
'x, y, z'
'-x, -y, -z'

loop_
_atom_site_label
_atom_site_type_symbol
_atom_site_fract_x
_atom_site_fract_y
_atom_site_fract_z
_atom_site_U_iso_or_equiv
_atom_site_adp_type
_atom_site_occupancy
_atom_site_site_symmetry_order
_atom_site_calc_flag
_atom_site_refinement_flags_posn
_atom_site_refinement_flags_adp
_atom_site_refinement_flags_occupancy
_atom_site_disorder_assembly
_atom_site_disorder_group
Cu1 Cu 0.47226(4) -0.21219(3) 0.89330(3) 0.03374(15) Uani 1 1 d . U . . .
Cu2 Cu 1.20031(3) 0.29870(3) 0.57471(3) 0.02833(14) Uani 1 1 d . U . . .
O1 O 0.5380(2) -0.1940(2) 0.98196(19) 0.0422(8) Uani 1 1 d . U . . .
O2 O 0.6164(2) -0.2932(2) 0.8623(2) 0.0447(8) Uani 1 1 d . U . . .
O3 O 0.4373(2) -0.3162(2) 0.9731(2) 0.0469(8) Uani 1 1 d . U . . .
O4 O 0.3360(2) -0.1390(2) 0.94009(19) 0.0455(8) Uani 1 1 d . U . . .
O5 O 1.2551(2) 0.38047(19) 0.48132(18) 0.0359(7) Uani 1 1 d . U . . .
O6 O 1.1425(2) 0.25342(19) 0.47205(19) 0.0365(7) Uani 1 1 d . U . . .
O7 O 1.3083(2) 0.2042(2) 0.55822(19) 0.0404(7) Uani 1 1 d . U . . .
O8 O 1.3155(2) 0.3259(2) 0.64800(19) 0.0396(7) Uani 1 1 d . U . . .
N1 N 0.5119(2) -0.1034(2) 0.8209(2) 0.0343(8) Uani 1 1 d . U . . .
N2 N 0.5932(3) 0.2371(2) 0.1928(2) 0.0345(8) Uani 1 1 d . U . . .
N3 N 1.1078(2) 0.3999(2) 0.5980(2) 0.0269(7) Uani 1 1 d . U . . .
N4 N 1.1466(2) 0.2190(2) 0.6737(2) 0.0302(8) Uani 1 1 d . U . . .
C1 C 0.5626(3) -0.1022(3) 0.7506(3) 0.0396(11) Uani 1 1 d . U . . .
H1 H 0.5639 -0.1478 0.7255 0.048 Uiso 1 1 calc R . . . .
C2 C 0.6137(3) -0.0370(3) 0.7126(3) 0.0406(11) Uani 1 1 d . U . . .
H2 H 0.6483 -0.0380 0.6620 0.049 Uiso 1 1 calc R . . . .
C3 C 0.6140(3) 0.0293(3) 0.7487(3) 0.0349(10) Uani 1 1 d . U . . .
C4 C 0.5564(3) 0.0300(3) 0.8188(3) 0.0425(11) Uani 1 1 d . U . . .
H4 H 0.5506 0.0765 0.8434 0.051 Uiso 1 1 calc R . . . .
C5 C 0.5075(3) -0.0363(3) 0.8528(3) 0.0450(12) Uani 1 1 d . U . . .
H5 H 0.4687 -0.0346 0.9013 0.054 Uiso 1 1 calc R . . . .
C6 C 0.6781(3) 0.0945(3) 0.7166(3) 0.0343(10) Uani 1 1 d . U . . .
C7 C 0.7678(3) 0.0715(3) 0.6804(3) 0.0415(11) Uani 1 1 d . U . . .
H7 H 0.7856 0.0160 0.6706 0.050 Uiso 1 1 calc R . . . .
C8 C 0.8318(3) 0.1290(3) 0.6582(3) 0.0392(11) Uani 1 1 d . U . . .
H8 H 0.8925 0.1123 0.6328 0.047 Uiso 1 1 calc R . . . .
C9 C 0.8091(3) 0.2097(3) 0.6722(2) 0.0295(9) Uani 1 1 d . U . . .
C10 C 0.7179(3) 0.2329(3) 0.7064(3) 0.0368(10) Uani 1 1 d . U . . .
H10 H 0.6995 0.2887 0.7153 0.044 Uiso 1 1 calc R . . . .
C11 C 0.6536(3) 0.1761(3) 0.7278(3) 0.0395(11) Uani 1 1 d . U . . .
H11 H 0.5916 0.1938 0.7505 0.047 Uiso 1 1 calc R . . . .
C12 C 0.8755(3) 0.2734(3) 0.6519(2) 0.0269(9) Uani 1 1 d . U . . .
H12 H 0.8715 0.3005 0.6985 0.032 Uiso 1 1 calc R . . . .
C13 C 0.8657(3) 0.3472(3) 0.5713(2) 0.0266(8) Uani 1 1 d . U . . .
H13 H 0.8308 0.4026 0.5819 0.032 Uiso 1 1 calc R . . . .
C14 C 0.9765(3) 0.3421(2) 0.5679(2) 0.0249(8) Uani 1 1 d . U . . .
H14 H 1.0063 0.3404 0.5125 0.030 Uiso 1 1 calc R . . . .
C15 C 0.9829(3) 0.2493(3) 0.6263(2) 0.0263(8) Uani 1 1 d . U . . .
H15 H 0.9878 0.2077 0.5918 0.032 Uiso 1 1 calc R . . . .
C16 C 0.8250(3) 0.3257(3) 0.5033(2) 0.0268(8) Uani 1 1 d . U . . .
C17 C 0.8745(3) 0.2723(3) 0.4557(2) 0.0288(9) Uani 1 1 d . U . . .
H17 H 0.9395 0.2473 0.4653 0.035 Uiso 1 1 calc R . . . .
C18 C 0.8307(3) 0.2548(3) 0.3947(3) 0.0307(9) Uani 1 1 d . U . . .
H18 H 0.8661 0.2181 0.3632 0.037 Uiso 1 1 calc R . . . .
C19 C 0.7358(3) 0.2902(3) 0.3787(3) 0.0302(9) Uani 1 1 d . U . . .
C20 C 0.6857(3) 0.3434(3) 0.4266(3) 0.0366(10) Uani 1 1 d . U . . .
H20 H 0.6206 0.3680 0.4174 0.044 Uiso 1 1 calc R . . . .
C21 C 0.7299(3) 0.3606(3) 0.4870(3) 0.0335(10) Uani 1 1 d . U . . .
H21 H 0.6945 0.3973 0.5185 0.040 Uiso 1 1 calc R . . . .
C22 C 0.6879(3) 0.2726(3) 0.3130(3) 0.0315(9) Uani 1 1 d . U . . .
C23 C 0.7167(4) 0.1991(3) 0.2861(3) 0.0491(13) Uani 1 1 d . U . . .
H23 H 0.7703 0.1587 0.3084 0.059 Uiso 1 1 calc R . . . .
C24 C 0.6685(4) 0.1837(3) 0.2272(3) 0.0503(13) Uani 1 1 d . U . . .
H24 H 0.6901 0.1322 0.2102 0.060 Uiso 1 1 calc R . . . .
C25 C 0.6101(3) 0.3304(3) 0.2752(3) 0.0390(11) Uani 1 1 d . U . . .
H25 H 0.5881 0.3831 0.2901 0.047 Uiso 1 1 calc R . . . .
C26 C 0.5659(3) 0.3106(3) 0.2165(3) 0.0376(10) Uani 1 1 d . U . . .
H26 H 0.5135 0.3507 0.1915 0.045 Uiso 1 1 calc R . . . .
C27 C 1.0107(3) 0.4073(2) 0.6004(2) 0.0250(8) Uani 1 1 d . U . . .
C28 C 0.9525(3) 0.4723(3) 0.6276(3) 0.0342(10) Uani 1 1 d . U . . .
H28 H 0.8849 0.4767 0.6292 0.041 Uiso 1 1 calc R . . . .
C29 C 0.9920(3) 0.5318(3) 0.6529(3) 0.0382(10) Uani 1 1 d . U . . .
H29 H 0.9519 0.5758 0.6735 0.046 Uiso 1 1 calc R . . . .
C30 C 1.0896(3) 0.5260(3) 0.6476(3) 0.0345(10) Uani 1 1 d . U . . .
H30 H 1.1184 0.5669 0.6628 0.041 Uiso 1 1 calc R . . . .
C31 C 1.1451(3) 0.4596(3) 0.6198(3) 0.0341(10) Uani 1 1 d . U . . .
H31 H 1.2127 0.4558 0.6158 0.041 Uiso 1 1 calc R . . . .
C32 C 1.0535(3) 0.2117(2) 0.6911(2) 0.0259(8) Uani 1 1 d . U . . .
C33 C 1.0236(3) 0.1623(3) 0.7652(3) 0.0355(10) Uani 1 1 d . U . . .
H33 H 0.9576 0.1592 0.7770 0.043 Uiso 1 1 calc R . . . .
C34 C 1.0891(4) 0.1179(3) 0.8218(3) 0.0462(12) Uani 1 1 d . U . . .
H34 H 1.0691 0.0836 0.8724 0.055 Uiso 1 1 calc R . . . .
C35 C 1.1843(4) 0.1243(3) 0.8033(3) 0.0456(12) Uani 1 1 d . U . . .
H35 H 1.2314 0.0935 0.8406 0.055 Uiso 1 1 calc R . . . .
C36 C 1.2098(3) 0.1756(3) 0.7304(3) 0.0384(10) Uani 1 1 d . U . . .
H36 H 1.2754 0.1811 0.7188 0.046 Uiso 1 1 calc R . . . .
C37 C 0.6785(3) -0.3196(3) 0.9123(3) 0.0411(11) Uani 1 1 d . U . . .
C38 C 0.6814(4) -0.2967(4) 0.9862(3) 0.0549(14) Uani 1 1 d . U . . .
H38 H 0.7336 -0.3243 1.0192 0.066 Uiso 1 1 calc R . . . .
C39 C 0.6136(3) -0.2374(3) 1.0129(3) 0.0446(11) Uani 1 1 d D U . . .
C40 C 0.7644(4) -0.3835(4) 0.8907(3) 0.0538(13) Uani 1 1 d . U . A 1
F1 F 0.7525(3) -0.4117(2) 0.8283(2) 0.0825(11) Uani 1 1 d D U . A 1
F2 F 0.8433(3) -0.3489(3) 0.8746(3) 0.1077(15) Uani 1 1 d D U . A 1
F3 F 0.7846(3) -0.4519(3) 0.9512(2) 0.0981(14) Uani 1 1 d D U . A 1
C41 C 0.6254(7) -0.2185(8) 1.0953(6) 0.059(2) Uani 0.59(3) 1 d D U P B 1
F4 F 0.5482(10) -0.2331(11) 1.1453(7) 0.068(3) Uani 0.59(3) 1 d D U P B 1
F5 F 0.7030(10) -0.2635(12) 1.1327(8) 0.074(4) Uani 0.59(3) 1 d D U P B 1
F6 F 0.6303(13) -0.1354(8) 1.0863(9) 0.069(3) Uani 0.59(3) 1 d D U P B 1
C41' C 0.6252(15) -0.2200(14) 1.0954(10) 0.059(2) Uani 0.130(19) 1 d D U P B 2
F4' F 0.674(3) -0.155(2) 1.079(2) 0.066(7) Uani 0.130(19) 1 d D U P B 2
F5' F 0.673(3) -0.2906(18) 1.143(2) 0.061(7) Uani 0.130(19) 1 d D U P B 2
F6' F 0.547(2) -0.199(3) 1.141(3) 0.067(8) Uani 0.130(19) 1 d D U P B 2
C41" C 0.6405(19) -0.2024(18) 1.0811(15) 0.068(5) Uani 0.28(2) 1 d D U P B 3
F4" F 0.7289(17) -0.233(2) 1.106(2) 0.087(7) Uani 0.28(2) 1 d D U P B 3
F5" F 0.631(3) -0.1171(17) 1.0579(18) 0.076(6) Uani 0.28(2) 1 d D U P B 3
F6" F 0.582(2) -0.220(2) 1.1466(16) 0.088(7) Uani 0.28(2) 1 d D U P B 3
C42 C 0.3876(4) -0.3162(3) 1.0381(3) 0.0467(11) Uani 1 1 d D U . . .
C43 C 0.3226(4) -0.2502(4) 1.0598(3) 0.0541(13) Uani 1 1 d . U . . .
H43 H 0.2903 -0.2619 1.1120 0.065 Uiso 1 1 calc R . . . .
C44 C 0.3017(3) -0.1677(4) 1.0097(3) 0.0474(11) Uani 1 1 d D U . . .
C45 C 0.4058(5) -0.4021(5) 1.1007(4) 0.0697(15) Uani 0.888(13) 1 d D U P C 1
F7 F 0.4014(7) -0.4665(3) 1.0698(4) 0.107(2) Uani 0.888(13) 1 d D U P C 1
F8 F 0.4931(4) -0.4164(5) 1.1268(4) 0.108(2) Uani 0.888(13) 1 d D U P C 1
F9 F 0.3455(6) -0.4086(4) 1.1654(4) 0.111(2) Uani 0.888(13) 1 d D U P C 1
C45' C 0.409(2) -0.4025(15) 1.1005(18) 0.0697(15) Uani 0.112(13) 1 d D U P C 2
F7' F 0.494(2) -0.451(3) 1.097(3) 0.078(8) Uani 0.112(13) 1 d D U P C 2
F8' F 0.398(4) -0.392(2) 1.175(2) 0.085(8) Uani 0.112(13) 1 d D U P C 2
F9' F 0.345(3) -0.450(3) 1.096(3) 0.078(8) Uani 0.112(13) 1 d D U P C 2
C46 C 0.2302(6) -0.1020(5) 1.0441(5) 0.070(2) Uani 0.79(2) 1 d D U P D 1
F10 F 0.1831(6) -0.0407(6) 0.9878(4) 0.092(3) Uani 0.79(2) 1 d D U P D 1
F11 F 0.1647(7) -0.1371(6) 1.0956(7) 0.122(4) Uani 0.79(2) 1 d D U P D 1
F12 F 0.2766(6) -0.0612(7) 1.0812(7) 0.118(4) Uani 0.79(2) 1 d D U P D 1
C46' C 0.2356(17) -0.0947(14) 1.0385(15) 0.077(6) Uani 0.21(2) 1 d D U P D 2
F10' F 0.159(2) -0.076(3) 0.9948(19) 0.101(9) Uani 0.21(2) 1 d D U P D 2
F11' F 0.204(2) -0.114(2) 1.1156(12) 0.086(7) Uani 0.21(2) 1 d D U P D 2
F12' F 0.265(2) -0.021(2) 1.031(2) 0.108(9) Uani 0.21(2) 1 d D U P D 2
C47 C 1.2805(3) 0.3705(3) 0.4113(3) 0.0325(9) Uani 1 1 d . U . . .
C48 C 1.2538(3) 0.3166(3) 0.3711(3) 0.0357(10) Uani 1 1 d . U . . .
H48 H 1.2833 0.3147 0.3189 0.043 Uiso 1 1 calc R . . . .
C49 C 1.1848(3) 0.2644(3) 0.4041(3) 0.0333(9) Uani 1 1 d D U . . .
C50 C 1.3483(3) 0.4320(3) 0.3650(3) 0.0402(11) Uani 1 1 d . U . . .
F13 F 1.4211(2) 0.4276(3) 0.4083(2) 0.0829(11) Uani 1 1 d . U . . .
F14 F 1.3849(2) 0.4173(2) 0.29503(19) 0.0617(8) Uani 1 1 d . U . . .
F15 F 1.3028(2) 0.51264(19) 0.3490(2) 0.0761(11) Uani 1 1 d . U . . .
C51 C 1.1570(8) 0.2170(7) 0.3454(7) 0.0449(13) Uani 0.60(4) 1 d D U P E 1
F16 F 1.2153(8) 0.2163(12) 0.2790(8) 0.071(3) Uani 0.60(4) 1 d D U P E 1
F17 F 1.0696(8) 0.2517(13) 0.3204(11) 0.068(4) Uani 0.60(4) 1 d D U P E 1
F18 F 1.1543(18) 0.1359(6) 0.3817(8) 0.081(4) Uani 0.60(4) 1 d D U P E 1
C51' C 1.1482(12) 0.2154(10) 0.3515(10) 0.0449(13) Uani 0.40(4) 1 d D U P E 2
F16' F 1.0860(16) 0.2688(14) 0.3009(16) 0.065(4) Uani 0.40(4) 1 d D U P E 2
F17' F 1.1068(18) 0.1503(11) 0.3929(9) 0.068(4) Uani 0.40(4) 1 d D U P E 2
F18' F 1.2185(11) 0.1826(17) 0.3059(17) 0.071(5) Uani 0.40(4) 1 d D U P E 2
C52 C 1.3970(3) 0.2085(3) 0.5494(3) 0.0462(12) Uani 1 1 d D U . . .
C53 C 1.4460(3) 0.2599(3) 0.5758(3) 0.0509(12) Uani 1 1 d . U . . .
H53 H 1.5132 0.2556 0.5638 0.061 Uiso 1 1 calc R . . . .
C54 C 1.3992(3) 0.3184(3) 0.6201(3) 0.0415(10) Uani 1 1 d D U . . .
C55 C 1.4584(6) 0.1558(6) 0.4925(6) 0.059(3) Uani 0.599(9) 1 d D U P F 1
F19 F 1.5226(7) 0.0958(6) 0.5370(6) 0.099(4) Uani 0.599(9) 1 d D U P F 1
F20 F 1.4049(9) 0.1146(8) 0.4623(6) 0.069(3) Uani 0.599(9) 1 d D U P F 1
F21 F 1.5049(6) 0.2007(5) 0.4309(5) 0.102(3) Uani 0.599(9) 1 d D U P F 1
C55' C 1.4500(10) 0.1296(9) 0.5171(9) 0.073(4) Uani 0.401(9) 1 d D U P F 2
F19' F 1.4421(8) 0.0530(6) 0.5620(7) 0.096(4) Uani 0.401(9) 1 d D U P F 2
F20' F 1.4195(16) 0.1366(15) 0.4450(10) 0.094(6) Uani 0.401(9) 1 d D U P F 2
F21' F 1.5431(8) 0.1351(11) 0.5052(12) 0.105(5) Uani 0.401(9) 1 d D U P F 2
C56 C 1.4588(7) 0.3800(6) 0.6354(7) 0.0506(12) Uani 0.544(15) 1 d D U P G 1
F22 F 1.5400(7) 0.3817(9) 0.5906(8) 0.078(3) Uani 0.544(15) 1 d D U P G 1
F23 F 1.4073(6) 0.4582(5) 0.6191(11) 0.072(3) Uani 0.544(15) 1 d D U P G 1
F24 F 1.4778(10) 0.3590(7) 0.7127(5) 0.070(3) Uani 0.544(15) 1 d D U P G 1
C56' C 1.4539(12) 0.3846(11) 0.6357(11) 0.0506(12) Uani 0.239(13) 1 d D U P G 2
F22' F 1.435(2) 0.4574(11) 0.5779(13) 0.060(5) Uani 0.239(13) 1 d D U P G 2
F23' F 1.4267(19) 0.408(2) 0.7051(12) 0.070(5) Uani 0.239(13) 1 d D U P G 2
F24' F 1.5489(11) 0.3633(14) 0.634(2) 0.059(5) Uani 0.239(13) 1 d D U P G 2
C56" C 1.4514(13) 0.3878(11) 0.6342(11) 0.0506(12) Uani 0.217(11) 1 d D U P G 3
F22" F 1.491(2) 0.4304(18) 0.5644(10) 0.071(6) Uani 0.217(11) 1 d D U P G 3
F23" F 1.3998(13) 0.4477(14) 0.6697(18) 0.054(5) Uani 0.217(11) 1 d D U P G 3
F24" F 1.5240(17) 0.3534(12) 0.6829(19) 0.057(5) Uani 0.217(11) 1 d D U P G 3
C57 C -0.0082(7) 0.4028(9) 0.8646(7) 0.073(4) Uani 0.581(17) 1 d D U P H 1
H57 H -0.0211 0.4622 0.8289 0.088 Uiso 0.581(17) 1 calc R . P H 1
Cl1 Cl 0.0864(6) 0.3437(7) 0.8231(6) 0.116(3) Uani 0.581(17) 1 d D U P H 1
Cl2 Cl 0.0158(6) 0.4068(8) 0.9611(6) 0.0827(19) Uani 0.581(17) 1 d D U P H 1
Cl3 Cl -0.1097(7) 0.3527(11) 0.8715(8) 0.145(5) Uani 0.581(17) 1 d D U P H 1
C57' C -0.0008(8) 0.3366(13) 0.8942(7) 0.069(5) Uani 0.419(17) 1 d D U P H 2
H57' H -0.0013 0.2741 0.9179 0.082 Uiso 0.419(17) 1 calc R . P H 2
Cl1' Cl 0.0893(4) 0.3482(5) 0.8169(4) 0.0441(19) Uani 0.419(17) 1 d D U P H 2
Cl2' Cl 0.0231(12) 0.3820(15) 0.9704(8) 0.125(6) Uani 0.419(17) 1 d D U P H 2
Cl3' Cl -0.1118(7) 0.3843(10) 0.8530(8) 0.092(3) Uani 0.419(17) 1 d D U P H 2
C58 C 0.1700(4) 0.5754(4) 0.8788(4) 0.0709(17) Uani 1 1 d . U . . .
H58 H 0.1413 0.5381 0.9279 0.085 Uiso 1 1 calc R . . . .
Cl4 Cl 0.24903(14) 0.50958(13) 0.82712(14) 0.0967(6) Uani 1 1 d . U . . .
Cl5 Cl 0.07762(13) 0.63361(14) 0.81704(11) 0.0868(5) Uani 1 1 d . U . . .
Cl6 Cl 0.22827(16) 0.64373(16) 0.91109(12) 0.1081(8) Uani 1 1 d . U . . .
C60 C 0.0413(14) 0.1619(17) 0.1262(9) 0.127(3) Uani 0.363(16) 1 d D U P I 1
H60 H 0.0189 0.2247 0.1201 0.152 Uiso 0.363(16) 1 calc R . P I 1
Cl10 Cl 0.0195(9) 0.1088(10) 0.2266(6) 0.103(3) Uani 0.363(16) 1 d D U P I 1
Cl11 Cl 0.1633(13) 0.1448(14) 0.0995(14) 0.182(7) Uani 0.363(16) 1 d D U P I 1
Cl12 Cl -0.0186(16) 0.1284(14) 0.0600(7) 0.202(7) Uani 0.363(16) 1 d D U P I 1
C60' C 0.0347(11) 0.1549(16) 0.1189(10) 0.127(3) Uani 0.302(7) 1 d D U P J 2
H60' H 0.0341 0.2100 0.1339 0.152 Uiso 0.302(7) 1 calc R . P J 2
Cl13 Cl 0.0978(11) 0.1585(8) 0.0252(7) 0.158(6) Uani 0.302(7) 1 d D U P J 2
Cl14 Cl 0.0934(11) 0.0708(9) 0.1922(8) 0.188(6) Uani 0.302(7) 1 d D U P J 2
Cl15 Cl -0.0831(8) 0.1403(10) 0.1183(10) 0.196(6) Uani 0.302(7) 1 d D U P J 2
C60" C 0.0688(12) 0.1571(17) 0.1237(10) 0.127(3) Uani 0.335(16) 1 d D U P K 3
H60" H 0.0572 0.2193 0.1236 0.152 Uiso 0.335(16) 1 calc R . P K 3
Cl16 Cl 0.0314(16) 0.1479(17) 0.0325(11) 0.195(9) Uani 0.335(16) 1 d D U P K 3
Cl17 Cl -0.0001(13) 0.1040(17) 0.2041(13) 0.179(8) Uani 0.335(16) 1 d D U P K 3
Cl18 Cl 0.1897(8) 0.1175(9) 0.1350(8) 0.121(4) Uani 0.335(16) 1 d D U P K 3
C59 C 0.2369(6) 0.0293(6) 0.5794(6) 0.050(2) Uani 0.502(4) 1 d D U P L 1
H59 H 0.2359 0.0895 0.5462 0.060 Uiso 0.502(4) 1 calc R . P L 1
Cl7 Cl 0.3354(2) 0.00110(19) 0.6419(2) 0.0721(12) Uani 0.502(4) 1 d D U P L 1
Cl8 Cl 0.2502(8) -0.0384(9) 0.5128(8) 0.0612(19) Uani 0.502(4) 1 d D U P L 1
Cl9 Cl 0.1262(4) 0.0239(5) 0.6368(5) 0.0698(18) Uani 0.502(4) 1 d D U P L 1
C59' C 0.1351(8) 0.0365(7) 0.5477(6) 0.072(3) Uani 0.498(4) 1 d D U P L 2
H59' H 0.1403 0.0984 0.5265 0.086 Uiso 0.498(4) 1 calc R . P L 2
Cl7' Cl 0.0336(3) 0.0183(4) 0.5109(4) 0.136(2) Uani 0.498(4) 1 d D U P L 2
Cl8' Cl 0.2389(10) -0.0258(10) 0.5143(10) 0.089(4) Uani 0.498(4) 1 d D U P L 2
Cl9' Cl 0.1308(8) 0.0113(6) 0.6547(6) 0.116(4) Uani 0.498(4) 1 d D U P L 2

loop_
_atom_site_aniso_label
_atom_site_aniso_U_11
_atom_site_aniso_U_22
_atom_site_aniso_U_33
_atom_site_aniso_U_23
_atom_site_aniso_U_13
_atom_site_aniso_U_12
Cu1 0.0331(3) 0.0406(3) 0.0315(3) -0.0068(2) -0.0054(2) -0.0170(2)
Cu2 0.0225(3) 0.0345(3) 0.0303(3) -0.0108(2) 0.0007(2) -0.0079(2)
O1 0.0374(17) 0.050(2) 0.0433(18) -0.0149(15) -0.0089(14) -0.0104(14)
O2 0.0416(17) 0.053(2) 0.0397(18) -0.0094(15) -0.0112(14) -0.0062(15)
O3 0.053(2) 0.047(2) 0.0427(19) -0.0042(15) -0.0086(15) -0.0210(16)
O4 0.0396(17) 0.058(2) 0.0370(18) -0.0073(15) 0.0000(14) -0.0110(15)
O5 0.0351(16) 0.0425(18) 0.0346(16) -0.0151(14) 0.0083(13) -0.0154(14)
O6 0.0296(15) 0.0422(18) 0.0395(17) -0.0127(14) 0.0007(13) -0.0082(13)
O7 0.0339(16) 0.0432(18) 0.0468(19) -0.0185(15) -0.0049(13) -0.0013(13)
O8 0.0303(15) 0.0498(19) 0.0426(18) -0.0155(15) -0.0037(13) -0.0103(14)
N1 0.0332(19) 0.038(2) 0.0352(19) -0.0095(16) 0.0015(15) -0.0159(16)
N2 0.0342(19) 0.036(2) 0.037(2) -0.0079(16) -0.0079(16) -0.0117(16)
N3 0.0258(16) 0.0296(18) 0.0272(18) -0.0076(14) 0.0010(13) -0.0098(13)
N4 0.0269(17) 0.0324(19) 0.0328(19) -0.0088(15) -0.0027(14) -0.0072(14)
C1 0.044(3) 0.045(3) 0.036(2) -0.012(2) 0.0020(19) -0.020(2)
C2 0.042(3) 0.047(3) 0.035(2) -0.009(2) 0.006(2) -0.019(2)
C3 0.028(2) 0.038(2) 0.039(2) -0.0076(19) -0.0011(18) -0.0108(18)
C4 0.043(3) 0.043(3) 0.047(3) -0.017(2) 0.008(2) -0.019(2)
C5 0.047(3) 0.047(3) 0.045(3) -0.016(2) 0.014(2) -0.020(2)
C6 0.034(2) 0.037(2) 0.034(2) -0.0085(18) 0.0015(18) -0.0123(18)
C7 0.040(2) 0.039(3) 0.052(3) -0.020(2) 0.010(2) -0.017(2)
C8 0.035(2) 0.043(2) 0.045(3) -0.020(2) 0.012(2) -0.0168(19)
C9 0.030(2) 0.035(2) 0.025(2) -0.0073(17) 0.0009(16) -0.0080(17)
C10 0.031(2) 0.034(2) 0.044(3) -0.009(2) 0.0076(18) -0.0071(18)
C11 0.028(2) 0.034(2) 0.053(3) -0.006(2) 0.007(2) -0.0070(18)
C12 0.0239(19) 0.032(2) 0.028(2) -0.0121(17) 0.0008(15) -0.0082(16)
C13 0.0208(18) 0.031(2) 0.032(2) -0.0124(17) -0.0005(15) -0.0062(16)
C14 0.0214(18) 0.028(2) 0.026(2) -0.0083(16) -0.0008(15) -0.0040(15)
C15 0.0244(19) 0.028(2) 0.028(2) -0.0077(16) 0.0003(15) -0.0081(15)
C16 0.0251(19) 0.026(2) 0.032(2) -0.0070(17) -0.0025(15) -0.0104(16)
C17 0.024(2) 0.030(2) 0.034(2) -0.0103(18) -0.0070(16) -0.0023(17)
C18 0.032(2) 0.028(2) 0.035(2) -0.0133(18) -0.0002(17) -0.0054(17)
C19 0.027(2) 0.031(2) 0.035(2) -0.0061(18) -0.0056(16) -0.0098(17)
C20 0.025(2) 0.047(3) 0.042(2) -0.016(2) -0.0059(18) -0.0059(19)
C21 0.026(2) 0.036(2) 0.042(2) -0.016(2) -0.0026(17) -0.0044(17)
C22 0.030(2) 0.034(2) 0.033(2) -0.0084(18) -0.0023(17) -0.0128(17)
C23 0.050(3) 0.039(3) 0.061(3) -0.018(2) -0.029(2) 0.006(2)
C24 0.057(3) 0.038(3) 0.063(3) -0.021(2) -0.024(3) -0.001(2)
C25 0.031(2) 0.047(3) 0.044(3) -0.020(2) -0.0063(19) -0.0053(19)
C26 0.028(2) 0.046(3) 0.041(3) -0.014(2) -0.0076(18) -0.0039(19)
C27 0.0265(19) 0.0237(19) 0.025(2) -0.0030(16) -0.0039(15) -0.0074(15)
C28 0.028(2) 0.032(2) 0.045(3) -0.014(2) -0.0047(18) -0.0037(17)
C29 0.040(2) 0.029(2) 0.048(3) -0.017(2) -0.005(2) -0.0013(18)
C30 0.041(2) 0.030(2) 0.034(2) -0.0048(19) -0.0075(18) -0.0131(18)
C31 0.030(2) 0.037(2) 0.040(3) -0.0102(19) -0.0014(18) -0.0160(18)
C32 0.0249(19) 0.026(2) 0.029(2) -0.0108(16) -0.0033(15) -0.0035(15)
C33 0.035(2) 0.040(2) 0.031(2) -0.0055(19) -0.0015(17) -0.0112(19)
C34 0.054(3) 0.044(3) 0.038(3) -0.001(2) -0.009(2) -0.012(2)
C35 0.047(3) 0.048(3) 0.040(3) -0.001(2) -0.017(2) -0.009(2)
C36 0.033(2) 0.041(3) 0.040(2) -0.004(2) -0.0115(18) -0.0072(19)
C37 0.041(2) 0.046(3) 0.035(2) -0.005(2) -0.0069(19) -0.009(2)
C38 0.044(3) 0.077(4) 0.045(3) -0.019(3) -0.017(2) 0.001(2)
C39 0.040(2) 0.056(3) 0.044(2) -0.017(2) -0.0104(19) -0.011(2)
C40 0.051(3) 0.065(3) 0.042(3) -0.011(2) -0.012(2) 0.000(2)
F1 0.092(3) 0.094(3) 0.060(2) -0.037(2) -0.0248(19) 0.023(2)
F2 0.050(2) 0.122(3) 0.157(4) -0.057(3) 0.019(2) -0.012(2)
F3 0.133(3) 0.081(3) 0.055(2) -0.0086(19) -0.024(2) 0.041(2)
C41 0.045(4) 0.087(5) 0.053(4) -0.034(4) -0.013(3) -0.002(3)
F4 0.066(5) 0.104(7) 0.044(4) -0.036(4) -0.004(4) -0.010(4)
F5 0.055(6) 0.118(8) 0.059(6) -0.043(5) -0.028(5) 0.005(5)
F6 0.064(6) 0.089(5) 0.074(7) -0.051(5) -0.023(5) -0.009(4)
C41' 0.045(4) 0.087(5) 0.053(4) -0.034(4) -0.013(3) -0.002(3)
F4' 0.053(14) 0.089(11) 0.069(13) -0.042(9) -0.012(10) -0.005(10)
F5' 0.054(14) 0.092(10) 0.046(9) -0.038(7) -0.014(9) 0.001(8)
F6' 0.051(9) 0.094(17) 0.061(12) -0.037(11) -0.010(8) 0.003(9)
C41" 0.063(10) 0.087(10) 0.068(8) -0.039(8) -0.025(7) -0.006(7)
F4" 0.067(9) 0.120(15) 0.090(14) -0.053(11) -0.036(8) -0.001(8)
F5" 0.092(12) 0.087(9) 0.065(12) -0.042(8) -0.031(10) -0.012(7)
F6" 0.076(12) 0.124(14) 0.071(8) -0.034(8) -0.024(8) -0.008(10)
C42 0.046(3) 0.055(3) 0.040(2) 0.002(2) -0.012(2) -0.027(2)
C43 0.044(3) 0.073(3) 0.041(3) 0.000(2) 0.004(2) -0.022(2)
C44 0.036(2) 0.069(3) 0.039(3) -0.010(2) -0.0028(19) -0.016(2)
C45 0.079(4) 0.063(3) 0.059(3) 0.012(2) -0.010(3) -0.025(3)
F7 0.158(6) 0.062(3) 0.096(4) 0.008(2) -0.010(4) -0.040(3)
F8 0.098(3) 0.106(5) 0.101(5) 0.028(3) -0.044(3) -0.020(3)
F9 0.131(5) 0.092(4) 0.074(3) 0.034(3) 0.020(3) -0.019(3)
C45' 0.079(4) 0.063(3) 0.059(3) 0.012(2) -0.010(3) -0.025(3)
F7' 0.087(8) 0.071(12) 0.067(16) 0.008(10) -0.012(8) -0.023(7)
F8' 0.120(18) 0.069(15) 0.055(7) 0.012(7) -0.013(7) -0.024(12)
F9' 0.091(12) 0.069(12) 0.072(16) 0.005(10) -0.007(10) -0.034(10)
C46 0.066(4) 0.092(5) 0.042(4) -0.013(3) 0.009(3) 0.001(3)
F10 0.086(5) 0.091(5) 0.073(4) -0.009(3) 0.000(3) 0.026(3)
F11 0.096(5) 0.124(6) 0.111(6) -0.008(4) 0.058(4) 0.002(4)
F12 0.134(5) 0.113(6) 0.122(7) -0.071(6) -0.039(5) 0.020(4)
C46' 0.077(11) 0.092(9) 0.052(10) -0.018(7) 0.005(7) 0.004(7)
F10' 0.091(11) 0.111(16) 0.092(13) -0.025(11) -0.018(9) 0.011(9)
F11' 0.081(14) 0.112(14) 0.052(9) -0.022(7) 0.008(7) 0.008(10)
F12' 0.132(17) 0.107(10) 0.088(15) -0.039(10) 0.024(11) -0.020(10)
C47 0.029(2) 0.034(2) 0.032(2) -0.0075(18) 0.0010(17) -0.0031(17)
C48 0.037(2) 0.040(2) 0.031(2) -0.0120(19) -0.0001(18) -0.0043(19)
C49 0.030(2) 0.031(2) 0.038(2) -0.0119(18) -0.0081(17) 0.0037(17)
C50 0.032(2) 0.043(3) 0.044(3) -0.012(2) 0.0101(19) -0.0097(19)
F13 0.062(2) 0.124(3) 0.068(2) -0.003(2) -0.0010(17) -0.058(2)
F14 0.0605(19) 0.068(2) 0.0560(18) -0.0180(15) 0.0291(15) -0.0227(16)
F15 0.068(2) 0.0410(17) 0.105(3) -0.0086(17) 0.0401(19) -0.0118(15)
C51 0.043(3) 0.045(3) 0.050(3) -0.020(2) -0.007(2) -0.003(2)
F16 0.081(5) 0.091(8) 0.058(5) -0.047(5) 0.014(4) -0.029(5)
F17 0.046(4) 0.096(9) 0.074(7) -0.044(5) -0.017(4) -0.004(4)
F18 0.126(10) 0.045(4) 0.081(5) -0.025(3) -0.015(6) -0.019(4)
C51' 0.043(3) 0.045(3) 0.050(3) -0.020(2) -0.007(2) -0.003(2)
F16' 0.073(8) 0.057(6) 0.071(8) -0.018(5) -0.031(6) -0.010(5)
F17' 0.085(9) 0.056(6) 0.080(6) -0.035(5) 0.006(6) -0.031(6)
F18' 0.057(5) 0.085(10) 0.089(9) -0.062(8) -0.003(5) -0.004(5)
C52 0.028(2) 0.051(3) 0.058(3) -0.019(2) -0.0024(19) 0.0064(19)
C53 0.030(2) 0.060(3) 0.063(3) -0.020(3) -0.002(2) -0.003(2)
C54 0.030(2) 0.046(2) 0.047(3) -0.007(2) -0.0091(18) -0.0072(18)
C55 0.039(5) 0.058(5) 0.079(5) -0.027(4) 0.009(4) 0.001(3)
F19 0.087(6) 0.086(6) 0.109(7) -0.039(5) -0.014(5) 0.046(5)
F20 0.065(4) 0.072(6) 0.079(5) -0.043(4) 0.025(4) -0.014(4)
F21 0.111(6) 0.104(5) 0.097(5) -0.048(4) 0.061(4) -0.042(4)
C55' 0.048(6) 0.079(7) 0.094(8) -0.045(6) -0.005(5) 0.020(5)
F19' 0.094(8) 0.067(5) 0.123(8) -0.042(5) -0.008(6) 0.023(5)
F20' 0.090(11) 0.105(12) 0.092(8) -0.051(7) -0.010(7) 0.013(8)
F21' 0.047(5) 0.114(12) 0.159(14) -0.074(10) 0.014(5) 0.017(5)
C56 0.033(2) 0.053(3) 0.069(3) -0.015(2) -0.010(2) -0.0099(19)
F22 0.042(4) 0.101(8) 0.103(7) -0.034(6) 0.006(4) -0.035(4)
F23 0.050(5) 0.044(3) 0.123(10) -0.015(5) -0.014(6) -0.013(3)
F24 0.069(6) 0.080(6) 0.075(4) -0.029(4) -0.020(4) -0.022(5)
C56' 0.033(2) 0.053(3) 0.069(3) -0.015(2) -0.010(2) -0.0099(19)
F22' 0.060(12) 0.047(6) 0.075(8) -0.017(5) -0.009(7) -0.009(6)
F23' 0.064(11) 0.085(13) 0.076(7) -0.033(8) -0.011(6) -0.029(9)
F24' 0.032(5) 0.067(9) 0.083(13) -0.017(10) -0.015(5) -0.019(4)
C56" 0.033(2) 0.053(3) 0.069(3) -0.015(2) -0.010(2) -0.0099(19)
F22" 0.069(12) 0.071(11) 0.079(7) -0.011(6) -0.003(6) -0.034(9)
F23" 0.046(8) 0.045(8) 0.073(11) -0.017(8) -0.016(8) -0.002(6)
F24" 0.043(8) 0.057(8) 0.081(10) -0.024(8) -0.024(7) -0.009(7)
C57 0.072(6) 0.080(9) 0.072(7) -0.033(6) -0.013(5) -0.001(5)
Cl1 0.107(5) 0.126(7) 0.121(6) -0.057(5) 0.020(4) -0.010(5)
Cl2 0.079(3) 0.118(4) 0.072(3) -0.050(3) 0.013(2) -0.042(3)
Cl3 0.083(4) 0.256(13) 0.155(9) -0.127(9) 0.020(4) -0.080(6)
C57' 0.072(7) 0.089(12) 0.047(7) -0.019(7) 0.010(5) -0.025(6)
Cl1' 0.043(3) 0.060(4) 0.033(3) -0.017(2) -0.002(2) -0.010(3)
Cl2' 0.150(8) 0.189(16) 0.061(5) -0.063(7) -0.009(4) -0.044(7)
Cl3' 0.055(4) 0.146(7) 0.082(4) -0.047(4) 0.001(3) -0.009(4)
C58 0.070(4) 0.077(4) 0.064(4) 0.004(3) -0.013(3) -0.032(3)
Cl4 0.0771(11) 0.0804(12) 0.1254(17) -0.0043(11) -0.0172(11) -0.0186(10)
Cl5 0.0855(12) 0.1143(15) 0.0620(10) -0.0289(10) -0.0207(9) -0.0012(10)
Cl6 0.1194(16) 0.161(2) 0.0703(12) -0.0262(12) 0.0000(11) -0.0936(16)
C60 0.165(7) 0.116(7) 0.105(5) -0.037(4) -0.001(4) -0.029(6)
Cl10 0.110(6) 0.119(6) 0.092(5) -0.038(4) -0.014(4) -0.026(5)
Cl11 0.182(9) 0.163(13) 0.214(17) -0.060(12) 0.046(9) -0.071(9)
Cl12 0.233(15) 0.314(17) 0.108(7) -0.064(9) 0.005(8) -0.157(14)
C60' 0.165(7) 0.116(7) 0.105(5) -0.037(4) -0.001(4) -0.029(6)
Cl13 0.211(14) 0.123(8) 0.136(8) -0.041(6) 0.027(8) -0.026(9)
Cl14 0.214(14) 0.178(10) 0.143(9) -0.009(8) -0.028(9) 0.003(10)
Cl15 0.161(9) 0.201(13) 0.221(15) -0.053(11) -0.016(8) -0.016(8)
C60" 0.165(7) 0.116(7) 0.105(5) -0.037(4) -0.001(4) -0.029(6)
Cl16 0.209(17) 0.28(2) 0.117(9) -0.073(12) -0.022(9) -0.058(14)
Cl17 0.190(14) 0.199(15) 0.142(11) -0.015(10) 0.025(10) -0.074(12)
Cl18 0.173(7) 0.092(7) 0.101(7) -0.024(5) -0.012(5) -0.026(5)
C59 0.061(5) 0.037(5) 0.054(5) -0.011(4) -0.001(4) -0.014(4)
Cl7 0.083(2) 0.0527(19) 0.077(2) 0.0024(15) -0.0230(17) -0.0190(15)
Cl8 0.068(3) 0.057(3) 0.062(4) -0.023(3) 0.005(3) -0.011(3)
Cl9 0.069(3) 0.051(3) 0.089(5) -0.025(3) 0.008(2) -0.005(2)
C59' 0.098(7) 0.037(6) 0.068(7) -0.004(5) 0.013(5) -0.003(5)
Cl7' 0.086(3) 0.151(5) 0.168(5) -0.031(4) 0.007(3) -0.033(3)
Cl8' 0.100(5) 0.088(7) 0.066(5) -0.023(4) 0.013(3) 0.009(3)
Cl9' 0.211(8) 0.047(3) 0.059(3) -0.009(2) 0.021(3) 0.035(3)

loop_
_atom_type_symbol
_atom_type_description
_atom_type_scat_dispersion_real
_atom_type_scat_dispersion_imag
_atom_type_scat_source
C C 0.0033 0.0016 'International Tables Vol C Tables 4.2.6.8 and 6.1.1.4'
H H 0.0000 0.0000 'International Tables Vol C Tables 4.2.6.8 and 6.1.1.4'
Cl Cl 0.1484 0.1585 'International Tables Vol C Tables 4.2.6.8 and 6.1.1.4'
Cu Cu 0.3201 1.2651 'International Tables Vol C Tables 4.2.6.8 and 6.1.1.4'
F F 0.0171 0.0103 'International Tables Vol C Tables 4.2.6.8 and 6.1.1.4'
N N 0.0061 0.0033 'International Tables Vol C Tables 4.2.6.8 and 6.1.1.4'
O O 0.0106 0.0060 'International Tables Vol C Tables 4.2.6.8 and 6.1.1.4'

loop_
_geom_angle_atom_site_label_1
_geom_angle_atom_site_label_2
_geom_angle_atom_site_label_3
_geom_angle
_geom_angle_site_symmetry_1
_geom_angle_site_symmetry_3
O1 Cu1 O2 86.11(12) . .
O1 Cu1 O3 86.48(13) . .
O1 Cu1 O4 87.90(13) . .
O1 Cu1 N1 88.31(14) . .
O1 Cu1 N2 176.92(14) . 2_656
O3 Cu1 O2 89.24(13) . .
O3 Cu1 O4 86.46(14) . .
O3 Cu1 N1 174.70(14) . .
O4 Cu1 O2 172.83(12) . .
N1 Cu1 O2 91.37(13) . .
N1 Cu1 O4 92.39(13) . .
N2 Cu1 O2 92.66(13) 2_656 .
N2 Cu1 O3 90.69(14) 2_656 .
N2 Cu1 O4 93.13(14) 2_656 .
N2 Cu1 N1 94.54(14) 2_656 .
O5 Cu2 O6 83.56(11) . .
O5 Cu2 O7 89.97(13) . .
O5 Cu2 O8 84.43(12) . .
O5 Cu2 N3 87.53(13) . .
O5 Cu2 N4 176.94(13) . .
O7 Cu2 O6 78.92(11) . .
O7 Cu2 O8 81.01(12) . .
O7 Cu2 N4 91.08(14) . .
O8 Cu2 O6 156.54(11) . .
N3 Cu2 O6 109.12(12) . .
N3 Cu2 O7 171.23(12) . .
N3 Cu2 O8 90.38(12) . .
N3 Cu2 N4 91.00(14) . .
N4 Cu2 O6 99.46(12) . .
N4 Cu2 O8 92.89(12) . .
C39 O1 Cu1 127.6(3) . .
C37 O2 Cu1 120.4(3) . .
C42 O3 Cu1 125.2(3) . .
C44 O4 Cu1 119.5(3) . .
C47 O5 Cu2 127.7(3) . .
C49 O6 Cu2 119.3(3) . .
C52 O7 Cu2 126.3(3) . .
C54 O8 Cu2 117.9(3) . .
C1 N1 Cu1 122.3(3) . .
C1 N1 C5 117.4(4) . .
C5 N1 Cu1 118.3(3) . .
C24 N2 Cu1 121.6(3) . 2_656
C24 N2 C26 116.9(4) . .
C26 N2 Cu1 121.5(3) . 2_656
C27 N3 Cu2 124.2(3) . .
C31 N3 Cu2 117.0(3) . .
C31 N3 C27 118.5(4) . .
C32 N4 Cu2 126.1(3) . .
C32 N4 C36 117.9(4) . .
C36 N4 Cu2 115.7(3) . .
N1 C1 H1 118.7 . .
N1 C1 C2 122.6(4) . .
C2 C1 H1 118.7 . .
C1 C2 H2 120.1 . .
C3 C2 C1 119.7(4) . .
C3 C2 H2 120.1 . .
C2 C3 C6 121.9(4) . .
C4 C3 C2 117.0(4) . .
C4 C3 C6 121.0(4) . .
C3 C4 H4 119.9 . .
C5 C4 C3 120.1(4) . .
C5 C4 H4 119.9 . .
N1 C5 C4 123.0(4) . .
N1 C5 H5 118.5 . .
C4 C5 H5 118.5 . .
C7 C6 C3 120.2(4) . .
C11 C6 C3 121.4(4) . .
C11 C6 C7 118.2(4) . .
C6 C7 H7 119.7 . .
C6 C7 C8 120.6(4) . .
C8 C7 H7 119.7 . .
C7 C8 H8 119.3 . .
C9 C8 C7 121.4(4) . .
C9 C8 H8 119.3 . .
C8 C9 C10 117.4(4) . .
C8 C9 C12 124.0(4) . .
C10 C9 C12 118.6(4) . .
C9 C10 H10 119.4 . .
C11 C10 C9 121.3(4) . .
C11 C10 H10 119.4 . .
C6 C11 C10 121.0(4) . .
C6 C11 H11 119.5 . .
C10 C11 H11 119.5 . .
C9 C12 H12 108.0 . .
C9 C12 C13 120.3(3) . .
C9 C12 C15 122.2(3) . .
C13 C12 H12 108.0 . .
C15 C12 H12 108.0 . .
C15 C12 C13 88.5(3) . .
C12 C13 H13 111.6 . .
C14 C13 C12 88.0(3) . .
C14 C13 H13 111.6 . .
C16 C13 C12 114.8(3) . .
C16 C13 H13 111.6 . .
C16 C13 C14 117.3(3) . .
C13 C14 H14 111.7 . .
C13 C14 C15 88.1(3) . .
C15 C14 H14 111.7 . .
C27 C14 C13 115.9(3) . .
C27 C14 H14 111.7 . .
C27 C14 C15 116.0(3) . .
C12 C15 C14 88.1(3) . .
C12 C15 H15 107.7 . .
C14 C15 H15 107.7 . .
C32 C15 C12 119.0(3) . .
C32 C15 C14 124.6(3) . .
C32 C15 H15 107.7 . .
C17 C16 C13 125.0(4) . .
C21 C16 C13 117.7(4) . .
C21 C16 C17 117.3(4) . .
C16 C17 H17 119.4 . .
C18 C17 C16 121.2(4) . .
C18 C17 H17 119.4 . .
C17 C18 H18 119.5 . .
C17 C18 C19 121.1(4) . .
C19 C18 H18 119.5 . .
C18 C19 C20 117.9(4) . .
C18 C19 C22 121.7(4) . .
C20 C19 C22 120.4(4) . .
C19 C20 H20 119.7 . .
C21 C20 C19 120.6(4) . .
C21 C20 H20 119.7 . .
C16 C21 H21 119.0 . .
C20 C21 C16 121.9(4) . .
C20 C21 H21 119.0 . .
C23 C22 C19 122.2(4) . .
C23 C22 C25 116.3(4) . .
C25 C22 C19 121.5(4) . .
C22 C23 H23 119.8 . .
C22 C23 C24 120.5(4) . .
C24 C23 H23 119.8 . .
N2 C24 C23 123.4(5) . .
N2 C24 H24 118.3 . .
C23 C24 H24 118.3 . .
C22 C25 H25 120.1 . .
C26 C25 C22 119.7(4) . .
C26 C25 H25 120.1 . .
N2 C26 C25 123.1(4) . .
N2 C26 H26 118.5 . .
C25 C26 H26 118.5 . .
N3 C27 C14 114.2(3) . .
N3 C27 C28 120.6(3) . .
C28 C27 C14 125.1(3) . .
C27 C28 H28 119.8 . .
C27 C28 C29 120.4(4) . .
C29 C28 H28 119.8 . .
C28 C29 H29 120.5 . .
C30 C29 C28 118.9(4) . .
C30 C29 H29 120.5 . .
C29 C30 H30 120.7 . .
C29 C30 C31 118.5(4) . .
C31 C30 H30 120.7 . .
N3 C31 C30 123.0(4) . .
N3 C31 H31 118.5 . .
C30 C31 H31 118.5 . .
N4 C32 C15 119.6(3) . .
N4 C32 C33 120.9(4) . .
C33 C32 C15 119.1(3) . .
C32 C33 H33 119.8 . .
C34 C33 C32 120.4(4) . .
C34 C33 H33 119.8 . .
C33 C34 H34 120.7 . .
C33 C34 C35 118.5(4) . .
C35 C34 H34 120.7 . .
C34 C35 H35 120.6 . .
C36 C35 C34 118.8(4) . .
C36 C35 H35 120.6 . .
N4 C36 C35 123.4(4) . .
N4 C36 H36 118.3 . .
C35 C36 H36 118.3 . .
O2 C37 C38 128.0(5) . .
O2 C37 C40 115.9(4) . .
C38 C37 C40 116.0(4) . .
C37 C38 H38 118.0 . .
C39 C38 C37 124.0(5) . .
C39 C38 H38 118.0 . .
O1 C39 C38 130.3(5) . .
O1 C39 C41 110.9(5) . .
O1 C39 C41' 111.3(8) . .
O1 C39 C41" 111.3(10) . .
C38 C39 C41 118.7(5) . .
C38 C39 C41' 118.3(8) . .
C38 C39 C41" 117.0(10) . .
F1 C40 C37 113.7(4) . .
F1 C40 F2 107.6(5) . .
F1 C40 F3 106.3(5) . .
F2 C40 C37 111.0(5) . .
F3 C40 C37 112.5(4) . .
F3 C40 F2 105.2(5) . .
F4 C41 C39 109.9(8) . .
F4 C41 F6 105.6(8) . .
F5 C41 C39 114.5(8) . .
F5 C41 F4 108.6(8) . .
F5 C41 F6 106.4(8) . .
F6 C41 C39 111.4(9) . .
F4' C41' C39 106(2) . .
F4' C41' F5' 112(2) . .
F5' C41' C39 109(2) . .
F6' C41' C39 118(3) . .
F6' C41' F4' 107(2) . .
F6' C41' F5' 104(2) . .
F4" C41" C39 115.4(18) . .
F4" C41" F5" 107.7(18) . .
F5" C41" C39 110.2(19) . .
F6" C41" C39 111(2) . .
F6" C41" F4" 105.9(17) . .
F6" C41" F5" 106.0(19) . .
O3 C42 C43 129.3(5) . .
O3 C42 C45 112.7(5) . .
O3 C42 C45' 111.6(14) . .
C43 C42 C45 118.0(5) . .
C43 C42 C45' 119.0(14) . .
C42 C43 H43 118.0 . .
C42 C43 C44 124.1(5) . .
C44 C43 H43 118.0 . .
O4 C44 C43 128.3(5) . .
O4 C44 C46 114.4(5) . .
O4 C44 C46' 109.1(10) . .
C43 C44 C46 117.2(5) . .
C43 C44 C46' 122.4(10) . .
F7 C45 C42 112.0(6) . .
F7 C45 F8 105.9(7) . .
F7 C45 F9 106.5(6) . .
F8 C45 C42 110.4(6) . .
F9 C45 C42 114.4(6) . .
F9 C45 F8 107.2(6) . .
F7' C45' C42 119(3) . .
F8' C45' C42 111(3) . .
F8' C45' F7' 105(2) . .
F9' C45' C42 109(2) . .
F9' C45' F7' 106(2) . .
F9' C45' F8' 106(2) . .
F10 C46 C44 113.7(7) . .
F10 C46 F12 104.8(8) . .
F11 C46 C44 112.6(7) . .
F11 C46 F10 106.5(7) . .
F11 C46 F12 109.2(8) . .
F12 C46 C44 109.6(6) . .
F10' C46' C44 105(2) . .
F10' C46' F12' 106(2) . .
F11' C46' C44 115.0(19) . .
F11' C46' F10' 107(2) . .
F11' C46' F12' 102.4(19) . .
F12' C46' C44 120(2) . .
O5 C47 C48 129.8(4) . .
O5 C47 C50 112.4(4) . .
C48 C47 C50 117.7(4) . .
C47 C48 H48 118.7 . .
C47 C48 C49 122.7(4) . .
C49 C48 H48 118.7 . .
O6 C49 C48 129.0(4) . .
O6 C49 C51 116.7(6) . .
O6 C49 C51' 111.0(7) . .
C48 C49 C51 114.3(6) . .
C48 C49 C51' 119.9(7) . .
F13 C50 C47 111.1(4) . .
F13 C50 F15 107.1(4) . .
F14 C50 C47 114.3(4) . .
F14 C50 F13 106.6(4) . .
F14 C50 F15 106.6(4) . .
F15 C50 C47 110.7(4) . .
F16 C51 C49 115.6(9) . .
F17 C51 C49 110.2(11) . .
F17 C51 F16 107.0(10) . .
F18 C51 C49 111.2(9) . .
F18 C51 F16 105.8(8) . .
F18 C51 F17 106.5(9) . .
F16' C51' C49 109.7(16) . .
F17' C51' C49 114.6(12) . .
F17' C51' F16' 108.3(14) . .
F17' C51' F18' 105.6(12) . .
F18' C51' C49 111.6(13) . .
F18' C51' F16' 106.6(15) . .
O7 C52 C53 129.5(5) . .
O7 C52 C55 116.0(5) . .
O7 C52 C55' 107.5(6) . .
C53 C52 C55 114.2(5) . .
C53 C52 C55' 122.0(6) . .
C52 C53 H53 119.2 . .
C52 C53 C54 121.6(4) . .
C54 C53 H53 119.2 . .
O8 C54 C53 127.6(4) . .
O8 C54 C56 116.2(6) . .
O8 C54 C56' 113.2(8) . .
O8 C54 C56" 112.0(8) . .
C53 C54 C56 116.2(5) . .
C53 C54 C56' 119.2(8) . .
C53 C54 C56" 120.3(8) . .
F19 C55 C52 108.1(8) . .
F20 C55 C52 111.2(9) . .
F20 C55 F19 106.7(9) . .
F21 C55 C52 115.0(7) . .
F21 C55 F19 108.1(8) . .
F21 C55 F20 107.3(9) . .
F19' C55' C52 117.7(11) . .
F19' C55' F20' 107.9(14) . .
F19' C55' F21' 108.1(14) . .
F20' C55' C52 108.5(15) . .
F20' C55' F21' 106.1(15) . .
F21' C55' C52 108.0(11) . .
F22 C56 C54 113.4(8) . .
F22 C56 F23 108.4(9) . .
F23 C56 C54 108.3(8) . .
F24 C56 C54 109.5(8) . .
F24 C56 F22 109.0(9) . .
F24 C56 F23 108.0(9) . .
F22' C56' C54 108.8(14) . .
F23' C56' C54 114.3(14) . .
F23' C56' F22' 104.6(16) . .
F24' C56' C54 115.9(15) . .
F24' C56' F22' 105.6(16) . .
F24' C56' F23' 106.7(16) . .
F22" C56" C54 111.3(14) . .
F22" C56" F23" 106.4(17) . .
F23" C56" C54 117.6(15) . .
F24" C56" C54 111.9(14) . .
F24" C56" F22" 105.4(17) . .
F24" C56" F23" 103.2(15) . .
Cl1 C57 H57 109.7 . .
Cl1 C57 Cl2 110.5(7) . .
Cl1 C57 Cl3 107.9(8) . .
Cl2 C57 H57 109.7 . .
Cl2 C57 Cl3 109.4(8) . .
Cl3 C57 H57 109.7 . .
Cl1' C57' H57' 108.8 . .
Cl1' C57' Cl2' 109.3(9) . .
Cl1' C57' Cl3' 109.0(8) . .
Cl2' C57' H57' 108.8 . .
Cl2' C57' Cl3' 112.2(10) . .
Cl3' C57' H57' 108.8 . .
Cl4 C58 H58 108.2 . .
Cl5 C58 H58 108.2 . .
Cl5 C58 Cl4 109.8(4) . .
Cl6 C58 H58 108.2 . .
Cl6 C58 Cl4 111.6(4) . .
Cl6 C58 Cl5 110.7(4) . .
Cl10 C60 H60 108.6 . .
Cl10 C60 Cl11 110.3(11) . .
Cl11 C60 H60 108.6 . .
Cl12 C60 H60 108.6 . .
Cl12 C60 Cl10 112.0(11) . .
Cl12 C60 Cl11 108.7(11) . .
Cl13 C60' H60' 108.7 . .
Cl13 C60' Cl14 108.9(11) . .
Cl14 C60' H60' 108.7 . .
Cl15 C60' H60' 108.7 . .
Cl15 C60' Cl13 113.0(12) . .
Cl15 C60' Cl14 108.7(11) . .
Cl16 C60" H60" 108.3 . .
Cl17 C60" H60" 108.3 . .
Cl17 C60" Cl16 108.9(11) . .
Cl18 C60" H60" 108.3 . .
Cl18 C60" Cl16 112.1(11) . .
Cl18 C60" Cl17 110.8(11) . .
Cl7 C59 H59 108.4 . .
Cl7 C59 Cl9 112.2(6) . .
Cl8 C59 H59 108.4 . .
Cl8 C59 Cl7 110.1(7) . .
Cl8 C59 Cl9 109.4(6) . .
Cl9 C59 H59 108.4 . .
Cl7' C59' H59' 108.6 . .
Cl7' C59' Cl8' 110.5(8) . .
Cl7' C59' Cl9' 112.4(7) . .
Cl8' C59' H59' 108.6 . .
Cl9' C59' H59' 108.6 . .
Cl9' C59' Cl8' 107.9(8) . .
Cl7' Cl7' C59' 164.3(8) 2_556 .

loop_
_geom_bond_atom_site_label_1
_geom_bond_atom_site_label_2
_geom_bond_distance
_geom_bond_site_symmetry_2
Cu1 O1 1.974(3) .
Cu1 O2 2.314(3) .
Cu1 O3 1.996(3) .
Cu1 O4 2.265(3) .
Cu1 N1 2.029(4) .
Cu1 N2 1.987(3) 2_656
Cu2 O5 1.994(3) .
Cu2 O6 2.349(3) .
Cu2 O7 2.018(3) .
Cu2 O8 2.337(3) .
Cu2 N3 2.011(3) .
Cu2 N4 2.028(3) .
O1 C39 1.255(6) .
O2 C37 1.232(5) .
O3 C42 1.253(6) .
O4 C44 1.244(6) .
O5 C47 1.256(5) .
O6 C49 1.236(5) .
O7 C52 1.270(5) .
O8 C54 1.232(5) .
N1 C1 1.333(6) .
N1 C5 1.339(6) .
N2 Cu1 1.987(3) 2_656
N2 C24 1.328(6) .
N2 C26 1.345(6) .
N3 C27 1.363(5) .
N3 C31 1.346(5) .
N4 C32 1.348(5) .
N4 C36 1.353(5) .
C1 H1 0.9500 .
C1 C2 1.389(6) .
C2 H2 0.9500 .
C2 C3 1.384(6) .
C3 C4 1.380(6) .
C3 C6 1.495(6) .
C4 H4 0.9500 .
C4 C5 1.372(6) .
C5 H5 0.9500 .
C6 C7 1.389(6) .
C6 C11 1.375(6) .
C7 H7 0.9500 .
C7 C8 1.391(6) .
C8 H8 0.9500 .
C8 C9 1.378(6) .
C9 C10 1.393(6) .
C9 C12 1.492(5) .
C10 H10 0.9500 .
C10 C11 1.385(6) .
C11 H11 0.9500 .
C12 H12 1.0000 .
C12 C13 1.575(6) .
C12 C15 1.551(5) .
C13 H13 1.0000 .
C13 C14 1.559(5) .
C13 C16 1.497(5) .
C14 H14 1.0000 .
C14 C15 1.579(5) .
C14 C27 1.502(5) .
C15 H15 1.0000 .
C15 C32 1.502(5) .
C16 C17 1.394(6) .
C16 C21 1.391(6) .
C17 H17 0.9500 .
C17 C18 1.385(6) .
C18 H18 0.9500 .
C18 C19 1.390(6) .
C19 C20 1.397(6) .
C19 C22 1.488(6) .
C20 H20 0.9500 .
C20 C21 1.377(6) .
C21 H21 0.9500 .
C22 C23 1.375(6) .
C22 C25 1.405(6) .
C23 H23 0.9500 .
C23 C24 1.375(7) .
C24 H24 0.9500 .
C25 H25 0.9500 .
C25 C26 1.373(6) .
C26 H26 0.9500 .
C27 C28 1.370(6) .
C28 H28 0.9500 .
C28 C29 1.391(6) .
C29 H29 0.9500 .
C29 C30 1.370(6) .
C30 H30 0.9500 .
C30 C31 1.378(6) .
C31 H31 0.9500 .
C32 C33 1.386(6) .
C33 H33 0.9500 .
C33 C34 1.377(6) .
C34 H34 0.9500 .
C34 C35 1.377(7) .
C35 H35 0.9500 .
C35 C36 1.366(7) .
C36 H36 0.9500 .
C37 C38 1.413(7) .
C37 C40 1.532(7) .
C38 H38 0.9500 .
C38 C39 1.367(7) .
C39 C41 1.548(10) .
C39 C41' 1.540(17) .
C39 C41" 1.536(15) .
C40 F1 1.304(6) .
C40 F2 1.327(7) .
C40 F3 1.320(6) .
C41 F4 1.340(10) .
C41 F5 1.328(9) .
C41 F6 1.346(10) .
C41' F4' 1.333(15) .
C41' F5' 1.333(15) .
C41' F6' 1.333(15) .
C41" F4" 1.331(14) .
C41" F5" 1.334(14) .
C41" F6" 1.323(14) .
C42 C43 1.385(8) .
C42 C45 1.526(8) .
C42 C45' 1.532(19) .
C43 H43 0.9500 .
C43 C44 1.395(8) .
C44 C46 1.526(9) .
C44 C46' 1.530(17) .
C45 F7 1.313(8) .
C45 F8 1.323(8) .
C45 F9 1.320(8) .
C45' F7' 1.324(15) .
C45' F8' 1.324(16) .
C45' F9' 1.322(16) .
C46 F10 1.326(9) .
C46 F11 1.321(9) .
C46 F12 1.329(9) .
C46' F10' 1.324(15) .
C46' F11' 1.323(15) .
C46' F12' 1.329(15) .
C47 C48 1.376(6) .
C47 C50 1.540(6) .
C48 H48 0.9500 .
C48 C49 1.404(6) .
C49 C51 1.540(10) .
C49 C51' 1.537(13) .
C50 F13 1.316(6) .
C50 F14 1.314(5) .
C50 F15 1.329(6) .
C51 F16 1.334(10) .
C51 F17 1.331(10) .
C51 F18 1.319(10) .
C51' F16' 1.329(13) .
C51' F17' 1.321(12) .
C51' F18' 1.322(12) .
C52 C53 1.375(7) .
C52 C55 1.558(10) .
C52 C55' 1.567(13) .
C53 H53 0.9500 .
C53 C54 1.403(7) .
C54 C56 1.524(10) .
C54 C56' 1.540(15) .
C54 C56" 1.552(15) .
C55 F19 1.339(10) .
C55 F20 1.326(11) .
C55 F21 1.313(10) .
C55' F19' 1.308(13) .
C55' F20' 1.318(13) .
C55' F21' 1.336(13) .
C56 F22 1.319(10) .
C56 F23 1.325(10) .
C56 F24 1.316(10) .
C56' F22' 1.336(14) .
C56' F23' 1.334(14) .
C56' F24' 1.330(13) .
C56" F22" 1.343(14) .
C56" F23" 1.346(14) .
C56" F24" 1.338(14) .
C57 H57 1.0000 .
C57 Cl1 1.707(10) .
C57 Cl2 1.739(10) .
C57 Cl3 1.774(12) .
C57' H57' 1.0000 .
C57' Cl1' 1.743(11) .
C57' Cl2' 1.748(12) .
C57' Cl3' 1.754(12) .
C58 H58 1.0000 .
C58 Cl4 1.743(7) .
C58 Cl5 1.743(6) .
C58 Cl6 1.738(6) .
C60 H60 1.0000 .
C60 Cl10 1.735(14) .
C60 Cl11 1.738(14) .
C60 Cl12 1.734(14) .
C60' H60' 1.0000 .
C60' Cl13 1.744(14) .
C60' Cl14 1.745(15) .
C60' Cl15 1.741(15) .
C60" H60" 1.0000 .
C60" Cl16 1.748(14) .
C60" Cl17 1.741(14) .
C60" Cl18 1.732(14) .
C59 H59 1.0000 .
C59 Cl7 1.768(9) .
C59 Cl8 1.760(11) .
C59 Cl9 1.772(9) .
C59' H59' 1.0000 .
C59' Cl7' 1.740(11) .
C59' Cl8' 1.762(12) .
C59' Cl9' 1.762(11) .
Cl7' Cl7' 1.350(10) 2_556

loop_
_geom_hbond_atom_site_label_D
_geom_hbond_atom_site_label_H
_geom_hbond_atom_site_label_A
_geom_hbond_distance_DH
_geom_hbond_distance_HA
_geom_hbond_distance_DA
_geom_hbond_angle_DHA
_geom_hbond_site_symmetry_A
C4 H4 F6' 0.95 2.27 3.09(4) 143.8 2_657
C14 H14 O6 1.00 2.33 3.083(5) 130.8 .
C23 H23 Cl9' 0.95 2.82 3.664(11) 149.2 2_656
C24 H24 O4 0.95 2.60 3.140(6) 116.1 2_656
C26 H26 O2 0.95 2.58 3.138(5) 118.2 2_656
C28 H28 F15 0.95 2.64 3.584(5) 173.7 2_766
C31 H31 O8 0.95 2.31 2.931(5) 122.2 .
C33 H33 F11 0.95 2.63 3.405(7) 138.7 2_657
C35 H35 F4' 0.95 2.52 3.18(4) 127.1 2_757
C36 H36 O8 0.95 2.51 3.080(6) 118.6 .
C57' H57' Cl13 1.00 2.58 3.34(2) 133.4 1_556
C58 H58 F3 1.00 2.39 3.125(7) 129.3 2_657
C58 H58 Cl2 1.00 2.96 3.753(11) 136.8 .
C58 H58 Cl2 1.00 2.94 3.628(10) 126.7 2_567
C60 H60 Cl5 1.00 2.87 3.77(3) 151.3 2_566
C59 H59 O7 1.00 2.37 3.144(10) 133.3 1_455
C59' H59' O6 1.00 2.47 3.472(12) 176.4 1_455
C59' H59' F17' 1.00 2.28 2.828(18) 112.9 1_455

loop_
_geom_torsion_atom_site_label_1
_geom_torsion_atom_site_label_2
_geom_torsion_atom_site_label_3
_geom_torsion_atom_site_label_4
_geom_torsion
_geom_torsion_site_symmetry_1
_geom_torsion_site_symmetry_4
Cu1 O1 C39 C38 14.4(8) . .
Cu1 O1 C39 C41 -163.9(6) . .
Cu1 O1 C39 C41' -163.1(10) . .
Cu1 O1 C39 C41" -179.5(13) . .
Cu1 O2 C37 C38 -10.6(7) . .
Cu1 O2 C37 C40 171.0(3) . .
Cu1 O3 C42 C43 21.8(7) . .
Cu1 O3 C42 C45 -156.8(4) . .
Cu1 O3 C42 C45' -155.6(13) . .
Cu1 O4 C44 C43 -15.8(7) . .
Cu1 O4 C44 C46 162.1(4) . .
Cu1 O4 C44 C46' 159.1(11) . .
Cu1 N1 C1 C2 -160.6(4) . .
Cu1 N1 C5 C4 161.0(4) . .
Cu1 N2 C24 C23 179.0(4) 2_656 .
Cu1 N2 C26 C25 -179.3(3) 2_656 .
Cu2 O5 C47 C48 21.5(7) . .
Cu2 O5 C47 C50 -161.3(3) . .
Cu2 O6 C49 C48 -14.6(6) . .
Cu2 O6 C49 C51 167.5(5) . .
Cu2 O6 C49 C51' 169.0(7) . .
Cu2 O7 C52 C53 25.8(8) . .
Cu2 O7 C52 C55 -146.7(5) . .
Cu2 O7 C52 C55' -166.1(6) . .
Cu2 O8 C54 C53 -33.9(7) . .
Cu2 O8 C54 C56 146.0(5) . .
Cu2 O8 C54 C56' 144.2(8) . .
Cu2 O8 C54 C56" 142.3(8) . .
Cu2 N3 C27 C14 -11.7(5) . .
Cu2 N3 C27 C28 170.9(3) . .
Cu2 N3 C31 C30 -171.2(3) . .
Cu2 N4 C32 C15 14.5(5) . .
Cu2 N4 C32 C33 -172.4(3) . .
Cu2 N4 C36 C35 174.9(4) . .
O1 C39 C41 F4 56.1(11) . .
O1 C39 C41 F5 178.7(11) . .
O1 C39 C41 F6 -60.5(11) . .
O1 C39 C41' F4' -90(3) . .
O1 C39 C41' F5' 149(2) . .
O1 C39 C41' F6' 30(3) . .
O1 C39 C41" F4" -166.7(17) . .
O1 C39 C41" F5" -44(2) . .
O1 C39 C41" F6" 73(2) . .
O2 C37 C38 C39 -1.9(9) . .
O2 C37 C40 F1 -10.5(7) . .
O2 C37 C40 F2 111.0(5) . .
O2 C37 C40 F3 -131.4(5) . .
O3 C42 C43 C44 -0.8(9) . .
O3 C42 C45 F7 -49.6(8) . .
O3 C42 C45 F8 68.1(8) . .
O3 C42 C45 F9 -171.0(7) . .
O3 C42 C45' F7' 27(3) . .
O3 C42 C45' F8' 148(3) . .
O3 C42 C45' F9' -95(3) . .
O4 C44 C46 F10 29.2(10) . .
O4 C44 C46 F11 150.5(9) . .
O4 C44 C46 F12 -87.7(9) . .
O4 C44 C46' F10' 71(3) . .
O4 C44 C46' F11' -172(2) . .
O4 C44 C46' F12' -49(3) . .
O5 C47 C48 C49 3.8(8) . .
O5 C47 C50 F13 52.2(5) . .
O5 C47 C50 F14 172.9(4) . .
O5 C47 C50 F15 -66.8(5) . .
O6 C49 C51 F16 -167.7(11) . .
O6 C49 C51 F17 70.8(13) . .
O6 C49 C51 F18 -47.1(13) . .
O6 C49 C51' F16' 99.7(18) . .
O6 C49 C51' F17' -22.3(16) . .
O6 C49 C51' F18' -142.3(15) . .
O7 C52 C53 C54 0.4(9) . .
O7 C52 C55 F19 -116.7(8) . .
O7 C52 C55 F20 0.2(11) . .
O7 C52 C55 F21 122.4(8) . .
O7 C52 C55' F19' -59.2(13) . .
O7 C52 C55' F20' 63.6(14) . .
O7 C52 C55' F21' 178.1(12) . .
O8 C54 C56 F22 -166.5(10) . .
O8 C54 C56 F23 -46.1(12) . .
O8 C54 C56 F24 71.5(11) . .
O8 C54 C56' F22' -83.9(19) . .
O8 C54 C56' F23' 32(2) . .
O8 C54 C56' F24' 157.2(18) . .
O8 C54 C56" F22" -126.4(19) . .
O8 C54 C56" F23" -3(2) . .
O8 C54 C56" F24" 116(2) . .
N1 C1 C2 C3 1.0(7) . .
N3 C27 C28 C29 0.2(6) . .
N4 C32 C33 C34 -1.7(7) . .
C1 N1 C5 C4 -3.5(7) . .
C1 C2 C3 C4 -4.9(7) . .
C1 C2 C3 C6 171.5(4) . .
C2 C3 C4 C5 4.7(7) . .
C2 C3 C6 C7 -32.7(7) . .
C2 C3 C6 C11 152.6(5) . .
C3 C4 C5 N1 -0.5(8) . .
C3 C6 C7 C8 -173.2(4) . .
C3 C6 C11 C10 172.4(4) . .
C4 C3 C6 C7 143.5(5) . .
C4 C3 C6 C11 -31.2(7) . .
C5 N1 C1 C2 3.3(7) . .
C6 C3 C4 C5 -171.7(5) . .
C6 C7 C8 C9 0.8(8) . .
C7 C6 C11 C10 -2.5(7) . .
C7 C8 C9 C10 -2.7(7) . .
C7 C8 C9 C12 178.3(4) . .
C8 C9 C10 C11 1.9(7) . .
C8 C9 C12 C13 98.7(5) . .
C8 C9 C12 C15 -10.7(6) . .
C9 C10 C11 C6 0.6(7) . .
C9 C12 C13 C14 -147.6(4) . .
C9 C12 C13 C16 -28.3(5) . .
C9 C12 C15 C14 145.7(4) . .
C9 C12 C15 C32 -85.2(5) . .
C10 C9 C12 C13 -80.2(5) . .
C10 C9 C12 C15 170.3(4) . .
C11 C6 C7 C8 1.8(7) . .
C12 C9 C10 C11 -179.0(4) . .
C12 C13 C14 C15 20.1(3) . .
C12 C13 C14 C27 -98.0(4) . .
C12 C13 C16 C17 -75.4(5) . .
C12 C13 C16 C21 103.6(4) . .
C12 C15 C32 N4 -155.9(4) . .
C12 C15 C32 C33 30.8(5) . .
C13 C12 C15 C14 20.2(3) . .
C13 C12 C15 C32 149.3(3) . .
C13 C14 C15 C12 -20.4(3) . .
C13 C14 C15 C32 -145.0(4) . .
C13 C14 C27 N3 178.7(3) . .
C13 C14 C27 C28 -4.0(6) . .
C13 C16 C17 C18 179.0(4) . .
C13 C16 C21 C20 -178.9(4) . .
C14 C13 C16 C17 25.9(6) . .
C14 C13 C16 C21 -155.2(4) . .
C14 C15 C32 N4 -46.2(6) . .
C14 C15 C32 C33 140.5(4) . .
C14 C27 C28 C29 -176.9(4) . .
C15 C12 C13 C14 -20.5(3) . .
C15 C12 C13 C16 98.8(3) . .
C15 C14 C27 N3 77.5(4) . .
C15 C14 C27 C28 -105.2(5) . .
C15 C32 C33 C34 171.5(4) . .
C16 C13 C14 C15 -96.9(4) . .
C16 C13 C14 C27 145.0(4) . .
C16 C17 C18 C19 0.1(6) . .
C17 C16 C21 C20 0.1(6) . .
C17 C18 C19 C20 -0.5(6) . .
C17 C18 C19 C22 179.6(4) . .
C18 C19 C20 C21 0.6(6) . .
C18 C19 C22 C23 25.9(7) . .
C18 C19 C22 C25 -154.4(4) . .
C19 C20 C21 C16 -0.5(7) . .
C19 C22 C23 C24 177.7(5) . .
C19 C22 C25 C26 -177.9(4) . .
C20 C19 C22 C23 -154.1(5) . .
C20 C19 C22 C25 25.6(6) . .
C21 C16 C17 C18 0.1(6) . .
C22 C19 C20 C21 -179.4(4) . .
C22 C23 C24 N2 0.3(9) . .
C22 C25 C26 N2 0.2(7) . .
C23 C22 C25 C26 1.8(7) . .
C24 N2 C26 C25 -2.0(7) . .
C25 C22 C23 C24 -2.1(7) . .
C26 N2 C24 C23 1.8(8) . .
C27 N3 C31 C30 2.7(6) . .
C27 C14 C15 C12 97.5(4) . .
C27 C14 C15 C32 -27.0(5) . .
C27 C28 C29 C30 2.1(7) . .
C28 C29 C30 C31 -2.0(7) . .
C29 C30 C31 N3 -0.4(7) . .
C31 N3 C27 C14 174.8(4) . .
C31 N3 C27 C28 -2.6(6) . .
C32 N4 C36 C35 0.9(7) . .
C32 C33 C34 C35 0.5(7) . .
C33 C34 C35 C36 1.3(7) . .
C34 C35 C36 N4 -2.1(8) . .
C36 N4 C32 C15 -172.2(4) . .
C36 N4 C32 C33 1.0(6) . .
C37 C38 C39 O1 1.6(10) . .
C37 C38 C39 C41 179.9(7) . .
C37 C38 C39 C41' 179.0(11) . .
C37 C38 C39 C41" -163.8(14) . .
C38 C37 C40 F1 171.0(5) . .
C38 C37 C40 F2 -67.6(6) . .
C38 C37 C40 F3 50.1(7) . .
C38 C39 C41 F4 -122.4(10) . .
C38 C39 C41 F5 0.1(13) . .
C38 C39 C41 F6 120.9(10) . .
C38 C39 C41' F4' 92(2) . .
C38 C39 C41' F5' -28(3) . .
C38 C39 C41' F6' -147(3) . .
C38 C39 C41" F4" 1(2) . .
C38 C39 C41" F5" 123.7(18) . .
C38 C39 C41" F6" -119.1(18) . .
C40 C37 C38 C39 176.4(5) . .
C42 C43 C44 O4 -0.6(9) . .
C42 C43 C44 C46 -178.4(6) . .
C42 C43 C44 C46' -174.9(13) . .
C43 C42 C45 F7 131.7(7) . .
C43 C42 C45 F8 -110.6(8) . .
C43 C42 C45 F9 10.3(9) . .
C43 C42 C45' F7' -151(3) . .
C43 C42 C45' F8' -29(3) . .
C43 C42 C45' F9' 87(3) . .
C43 C44 C46 F10 -152.7(8) . .
C43 C44 C46 F11 -31.4(11) . .
C43 C44 C46 F12 90.4(9) . .
C43 C44 C46' F10' -113(2) . .
C43 C44 C46' F11' 4(3) . .
C43 C44 C46' F12' 127(2) . .
C45 C42 C43 C44 177.7(5) . .
C45' C42 C43 C44 176.5(14) . .
C47 C48 C49 O6 -4.7(7) . .
C47 C48 C49 C51 173.3(6) . .
C47 C48 C49 C51' 171.5(8) . .
C48 C47 C50 F13 -130.3(5) . .
C48 C47 C50 F14 -9.6(6) . .
C48 C47 C50 F15 110.8(5) . .
C48 C49 C51 F16 14.1(13) . .
C48 C49 C51 F17 -107.4(13) . .
C48 C49 C51 F18 134.8(12) . .
C48 C49 C51' F16' -77.1(19) . .
C48 C49 C51' F17' 160.9(13) . .
C48 C49 C51' F18' 40.9(19) . .
C50 C47 C48 C49 -173.2(4) . .
C52 C53 C54 O8 8.2(9) . .
C52 C53 C54 C56 -171.7(6) . .
C52 C53 C54 C56' -169.7(9) . .
C52 C53 C54 C56" -167.7(9) . .
C53 C52 C55 F19 69.7(9) . .
C53 C52 C55 F20 -173.5(8) . .
C53 C52 C55 F21 -51.3(10) . .
C53 C52 C55' F19' 110.0(12) . .
C53 C52 C55' F20' -127.2(13) . .
C53 C52 C55' F21' -12.7(16) . .
C53 C54 C56 F22 13.4(13) . .
C53 C54 C56 F23 133.8(10) . .
C53 C54 C56 F24 -108.6(10) . .
C53 C54 C56' F22' 94(2) . .
C53 C54 C56' F23' -149.3(18) . .
C53 C54 C56' F24' -25(2) . .
C53 C54 C56" F22" 50(2) . .
C53 C54 C56" F23" 173.2(17) . .
C53 C54 C56" F24" -68(2) . .
C55 C52 C53 C54 173.0(6) . .
C55' C52 C53 C54 -166.3(8) . .
Cl8' C59' Cl7' Cl7' 46(3) . 2_556
Cl9' C59' Cl7' Cl7' -75(3) . 2_556
